data_7701627
loop_
_publ_author_name
'Alderhami, Suliman A.'
'Collison, David'
'Lewis, David J.'
'McNaughter, Paul D.'
'O'Brien, Paul'
'Spencer, Ben F.'
'Vitorica-Yrezabal, Inigo'
'Whitehead, George'

_publ_section_title
;
 Accessing \g-Ga<sub>2</sub>S<sub>3</sub> by solventless thermolysis of
 gallium xanthates: a low-temperature limit for crystalline products.
;
_journal_issue 41
_journal_name_full 'Dalton transactions (Cambridge, England : 2003)'
_journal_page_first 15605
_journal_page_last 15612
_journal_paper_doi 10.1039/c9dt02061f
_journal_volume 48
_journal_year 2019
_chemical_formula_moiety 'C6 H9 Ga O3 S6'
_chemical_formula_sum 'C6 H9 Ga O3 S6'
_chemical_formula_weight 391.21
_chemical_name_systematic 'Gallium(III) methylxanthate'
_space_group_crystal_system monoclinic
_space_group_IT_number 14
_space_group_name_Hall '-P 2yn'
_space_group_name_H-M_alt 'P 1 21/n 1'
_atom_sites_solution_hydrogens geom
_atom_sites_solution_primary dual
_audit_creation_date 2017-11-28
_audit_creation_method
;
Olex2 1.2
(compiled 2017.08.10 svn.r3458 for OlexSys, GUI svn.r5381)
;
_audit_update_record
;
2019-02-27 deposited with the CCDC.	2019-07-26 downloaded from the CCDC.
;
_cell_angle_alpha 90
_cell_angle_beta 107.382(3)
_cell_angle_gamma 90
_cell_formula_units_Z 4
_cell_length_a 9.5526(2)
_cell_length_b 13.9797(3)
_cell_length_c 11.1352(3)
_cell_measurement_reflns_used 11496
_cell_measurement_temperature 149.99(10)
_cell_measurement_theta_max 26.3250
_cell_measurement_theta_min 2.3920
_cell_volume 1419.12(6)
_computing_cell_refinement 'CrysAlisPro 1.171.39.30c (Rigaku OD, 2017)'
_computing_data_collection 'CrysAlisPro 1.171.39.30c (Rigaku OD, 2017)'
_computing_data_reduction 'CrysAlisPro 1.171.39.30c (Rigaku OD, 2017)'
_computing_molecular_graphics 'Olex2 (Dolomanov et al., 2009)'
_computing_publication_material 'Olex2 (Dolomanov et al., 2009)'
_computing_structure_refinement 'ShelXL (Sheldrick, 2015)'
_computing_structure_solution 'ShelXT (Sheldrick, 2015)'
_diffrn_ambient_environment N~2~
_diffrn_ambient_temperature 149.99(10)
_diffrn_detector 'CCD plate'
_diffrn_measured_fraction_theta_full 0.998
_diffrn_measured_fraction_theta_max 0.998
_diffrn_measurement_details
;
List of Runs (angles in degrees, time in seconds):

  # Type    Start    End  Width  t~exp~   \w     \q     \k     \f   Frames
#--------------------------------------------------------------------------
  1  \w    -24.00   4.00   1.00    1.00    --    5.00 -57.00  60.00   28
  2  \w    -81.00 -37.00   1.00    1.00    --    5.00 -57.00  60.00   44
  3  \w    -95.00  26.00   1.00    1.00    --   -7.70 -57.00 -30.00  121
  4  \w    -85.00 -28.00   1.00    1.00    --   -7.70 -57.00 120.00   57
  5  \w    -23.00  26.00   1.00    1.00    --   -7.70 -57.00 120.00   49
  6  \w    -97.00   2.00   1.00    1.00    --   -7.70 -19.00-120.00   99
  7  \w     23.00  48.00   1.00    1.00    --   -7.70 -19.00-120.00   25
  8  \w    -96.00 -22.00   1.00    1.00    --   -7.70 -38.00-180.00   74
;
_diffrn_measurement_device 'four-circle diffractometer'
_diffrn_measurement_device_type 'XtaLAB AFC11 (RINC): Kappa single'
_diffrn_measurement_method '\w scans'
_diffrn_orient_matrix_type 'CrysAlisPro convention (1999,Acta A55,543-557)'
_diffrn_orient_matrix_UB_11 0.0102295000
_diffrn_orient_matrix_UB_12 -0.0500895000
_diffrn_orient_matrix_UB_13 -0.0031260000
_diffrn_orient_matrix_UB_21 0.0770446000
_diffrn_orient_matrix_UB_22 0.0064220000
_diffrn_orient_matrix_UB_23 0.0234827000
_diffrn_orient_matrix_UB_31 -0.0036124000
_diffrn_orient_matrix_UB_32 -0.0049250000
_diffrn_orient_matrix_UB_33 0.0624015000
_diffrn_radiation_monochromator graphite
_diffrn_radiation_probe x-ray
_diffrn_radiation_type MoK\a
_diffrn_radiation_wavelength 0.71073
_diffrn_reflns_av_R_equivalents 0.0250
_diffrn_reflns_av_unetI/netI 0.0148
_diffrn_reflns_Laue_measured_fraction_full 0.998
_diffrn_reflns_Laue_measured_fraction_max 0.998
_diffrn_reflns_limit_h_max 11
_diffrn_reflns_limit_h_min -11
_diffrn_reflns_limit_k_max 17
_diffrn_reflns_limit_k_min -17
_diffrn_reflns_limit_l_max 12
_diffrn_reflns_limit_l_min -13
_diffrn_reflns_number 19986
_diffrn_reflns_point_group_measured_fraction_full 0.998
_diffrn_reflns_point_group_measured_fraction_max 0.998
_diffrn_reflns_theta_full 25.242
_diffrn_reflns_theta_max 26.366
_diffrn_reflns_theta_min 2.407
_diffrn_source 'fine-focus sealed X-ray tube'
_diffrn_source_type 'Enhance (Mo) X-ray Source'
_exptl_absorpt_coefficient_mu 2.809
_exptl_absorpt_correction_T_max 1.00000
_exptl_absorpt_correction_T_min 0.72266
_exptl_absorpt_correction_type multi-scan
_exptl_absorpt_process_details
;
CrysAlisPro 1.171.39.30c (Rigaku Oxford Diffraction, 2017)
Empirical absorption correction using spherical harmonics,
 implemented in SCALE3 ABSPACK scaling algorithm.
;
_exptl_crystal_colour 'clear colourless'
_exptl_crystal_colour_lustre clear
_exptl_crystal_colour_primary colourless
_exptl_crystal_density_diffrn 1.831
_exptl_crystal_description block
_exptl_crystal_F_000 784
_exptl_crystal_size_max 0.383
_exptl_crystal_size_mid 0.306
_exptl_crystal_size_min 0.108
_refine_diff_density_max 0.257
_refine_diff_density_min -0.174
_refine_diff_density_rms 0.041
_refine_ls_extinction_method none
_refine_ls_goodness_of_fit_ref 1.096
_refine_ls_hydrogen_treatment constr
_refine_ls_matrix_type full
_refine_ls_number_parameters 148
_refine_ls_number_reflns 2892
_refine_ls_number_restraints 0
_refine_ls_restrained_S_all 1.096
_refine_ls_R_factor_all 0.0182
_refine_ls_R_factor_gt 0.0167
_refine_ls_shift/su_max 0.002
_refine_ls_shift/su_mean 0.000
_refine_ls_structure_factor_coef Fsqd
_refine_ls_weighting_details 'w=1/[\s^2^(Fo^2^)+(0.0113P)^2^+0.6059P] where P=(Fo^2^+2Fc^2^)/3'
_refine_ls_weighting_scheme calc
_refine_ls_wR_factor_gt 0.0357
_refine_ls_wR_factor_ref 0.0362
_reflns_Friedel_coverage 0.000
_reflns_number_gt 2784
_reflns_number_total 2892
_reflns_threshold_expression 'I > 2\s(I)'
_cod_data_source_file c9dt02061f2.cif
_cod_data_source_block s5050r
_cod_database_code 7701627
_shelx_shelxl_version_number 2017/1
_shelx_space_group_comment
;
The symmetry employed for this shelxl refinement is uniquely defined
by the following loop, which should always be used as a source of
symmetry information in preference to the above space-group names.
They are only intended as comments.
;
_shelx_estimated_absorpt_t_max 0.751
_shelx_estimated_absorpt_t_min 0.413
_reflns_odcompleteness_completeness 99.74
_reflns_odcompleteness_iscentric 1
_reflns_odcompleteness_theta 26.32
_olex2_refinement_description
;
1. Fixed Uiso
 At 1.5 times of:
  All C(H,H,H) groups
2.a Idealised Me refined as rotating group:
 C2(H2A,H2B,H2C), C4(H4A,H4B,H4C), C6(H6A,H6B,H6C)
;
_olex2_submission_special_instructions 'No special instructions were received'
_oxdiff_exptl_absorpt_empirical_details
;
Empirical correction (ABSPACK) includes:
- Absorption correction using spherical harmonics
- Frame scaling
;
_oxdiff_exptl_absorpt_empirical_full_max 1.534
_oxdiff_exptl_absorpt_empirical_full_min 0.748

loop_
_space_group_symop_operation_xyz
'x, y, z'
'-x+1/2, y+1/2, -z+1/2'
'-x, -y, -z'
'x-1/2, -y-1/2, z-1/2'

loop_
_atom_site_label
_atom_site_type_symbol
_atom_site_fract_x
_atom_site_fract_y
_atom_site_fract_z
_atom_site_U_iso_or_equiv
_atom_site_adp_type
_atom_site_occupancy
_atom_site_site_symmetry_order
_atom_site_calc_flag
_atom_site_refinement_flags_posn
Ga1 Ga 0.82436(2) 0.51847(2) 0.73047(2) 0.02043(5) Uani 1 1 d .
S2 S 0.58049(4) 0.44293(3) 0.66908(3) 0.02334(8) Uani 1 1 d .
S6 S 0.95062(4) 0.39482(3) 0.87847(3) 0.02413(8) Uani 1 1 d .
S3 S 0.75520(4) 0.64213(3) 0.57092(3) 0.02456(8) Uani 1 1 d .
S4 S 1.02713(4) 0.62995(3) 0.78152(3) 0.02637(9) Uani 1 1 d .
S1 S 0.69751(4) 0.58300(3) 0.87092(3) 0.02558(8) Uani 1 1 d .
S5 S 0.92389(4) 0.40691(3) 0.60899(3) 0.02551(8) Uani 1 1 d .
O1 O 0.43796(11) 0.51316(8) 0.82162(10) 0.0279(2) Uani 1 1 d .
O2 O 0.97765(11) 0.76445(7) 0.61701(9) 0.0274(2) Uani 1 1 d .
O3 O 1.06884(11) 0.27370(8) 0.75226(10) 0.0302(2) Uani 1 1 d .
C1 C 0.55879(15) 0.51150(10) 0.78710(13) 0.0218(3) Uani 1 1 d .
C3 C 0.92222(15) 0.68667(10) 0.65067(13) 0.0222(3) Uani 1 1 d .
C5 C 0.98770(15) 0.35035(10) 0.74996(13) 0.0229(3) Uani 1 1 d .
C2 C 0.31431(16) 0.45445(12) 0.75382(16) 0.0328(4) Uani 1 1 d .
H2A H 0.274783 0.478298 0.669602 0.049 Uiso 1 1 calc GR
H2B H 0.240071 0.456635 0.795884 0.049 Uiso 1 1 calc GR
H2C H 0.346259 0.389598 0.751130 0.049 Uiso 1 1 calc GR
C4 C 0.88781(19) 0.81753(12) 0.50877(14) 0.0331(4) Uani 1 1 d .
H4A H 0.861385 0.776531 0.436308 0.050 Uiso 1 1 calc GR
H4B H 0.942281 0.871276 0.492896 0.050 Uiso 1 1 calc GR
H4C H 0.800546 0.839758 0.525781 0.050 Uiso 1 1 calc GR
C6 C 1.13042(19) 0.22345(12) 0.87038(16) 0.0370(4) Uani 1 1 d .
H6A H 1.189445 0.171053 0.857755 0.056 Uiso 1 1 calc GR
H6B H 1.052431 0.199458 0.899881 0.056 Uiso 1 1 calc GR
H6C H 1.190094 0.266601 0.931615 0.056 Uiso 1 1 calc GR

loop_
_atom_site_aniso_label
_atom_site_aniso_U_11
_atom_site_aniso_U_22
_atom_site_aniso_U_33
_atom_site_aniso_U_23
_atom_site_aniso_U_13
_atom_site_aniso_U_12
Ga1 0.01509(8) 0.02475(9) 0.02204(8) -0.00191(6) 0.00644(6) -0.00209(6)
S2 0.01803(17) 0.02889(19) 0.02396(17) -0.00776(14) 0.00758(14) -0.00544(14)
S6 0.02301(18) 0.02925(19) 0.02144(17) 0.00002(14) 0.00867(14) 0.00038(15)
S3 0.01796(17) 0.02942(19) 0.02391(18) 0.00028(15) 0.00263(14) -0.00128(14)
S4 0.01772(17) 0.0323(2) 0.02567(18) 0.00179(15) 0.00132(14) -0.00554(14)
S1 0.01827(17) 0.0310(2) 0.02791(18) -0.01152(15) 0.00759(14) -0.00492(14)
S5 0.02241(18) 0.0339(2) 0.02113(17) -0.00311(15) 0.00794(14) 0.00094(15)
O1 0.0166(5) 0.0353(6) 0.0340(6) -0.0101(5) 0.0110(4) -0.0039(4)
O2 0.0269(5) 0.0277(5) 0.0295(5) 0.0011(4) 0.0114(4) -0.0046(4)
O3 0.0278(6) 0.0285(6) 0.0326(6) -0.0045(5) 0.0063(5) 0.0050(5)
C1 0.0167(7) 0.0243(7) 0.0244(7) -0.0005(6) 0.0062(6) 0.0002(5)
C3 0.0205(7) 0.0256(7) 0.0230(7) -0.0035(6) 0.0100(6) -0.0008(6)
C5 0.0156(7) 0.0252(7) 0.0276(7) -0.0040(6) 0.0059(6) -0.0042(6)
C2 0.0163(7) 0.0380(9) 0.0452(9) -0.0098(7) 0.0107(7) -0.0060(6)
C4 0.0431(10) 0.0307(8) 0.0290(8) 0.0058(7) 0.0163(7) 0.0018(7)
C6 0.0378(9) 0.0275(8) 0.0397(9) 0.0005(7) 0.0023(7) 0.0052(7)

loop_
_atom_type_symbol
_atom_type_description
_atom_type_scat_dispersion_real
_atom_type_scat_dispersion_imag
_atom_type_scat_source
C C 0.0033 0.0016 'International Tables Vol C Tables 4.2.6.8 and 6.1.1.4'
H H 0.0000 0.0000 'International Tables Vol C Tables 4.2.6.8 and 6.1.1.4'
Ga Ga 0.2307 1.6083 'International Tables Vol C Tables 4.2.6.8 and 6.1.1.4'
O O 0.0106 0.0060 'International Tables Vol C Tables 4.2.6.8 and 6.1.1.4'
S S 0.1246 0.1234 'International Tables Vol C Tables 4.2.6.8 and 6.1.1.4'

loop_
_geom_angle_atom_site_label_1
_geom_angle_atom_site_label_2
_geom_angle_atom_site_label_3
_geom_angle
S6 Ga1 S2 96.850(14)
S3 Ga1 S2 94.260(13)
S3 Ga1 S6 165.932(14)
S3 Ga1 S5 96.645(14)
S4 Ga1 S2 165.275(15)
S4 Ga1 S6 95.628(13)
S4 Ga1 S3 74.726(13)
S4 Ga1 S1 97.375(14)
S4 Ga1 S5 97.187(14)
S1 Ga1 S2 74.002(12)
S1 Ga1 S6 93.975(14)
S1 Ga1 S3 97.370(14)
S1 Ga1 S5 161.990(15)
S5 Ga1 S2 93.732(13)
S5 Ga1 S6 74.083(13)
C1 S2 Ga1 82.32(5)
C5 S6 Ga1 82.84(5)
C3 S3 Ga1 82.55(5)
C3 S4 Ga1 82.72(5)
C1 S1 Ga1 83.38(5)
C5 S5 Ga1 82.92(5)
C1 O1 C2 119.00(12)
C3 O2 C4 118.05(12)
C5 O3 C6 119.19(12)
S2 C1 S1 120.29(8)
O1 C1 S2 123.88(11)
O1 C1 S1 115.82(10)
S3 C3 S4 119.98(9)
O2 C3 S3 123.48(11)
O2 C3 S4 116.55(10)
S6 C5 S5 120.15(9)
O3 C5 S6 123.55(11)
O3 C5 S5 116.27(11)
O1 C2 H2A 109.5
O1 C2 H2B 109.5
O1 C2 H2C 109.5
H2A C2 H2B 109.5
H2A C2 H2C 109.5
H2B C2 H2C 109.5
O2 C4 H4A 109.5
O2 C4 H4B 109.5
O2 C4 H4C 109.5
H4A C4 H4B 109.5
H4A C4 H4C 109.5
H4B C4 H4C 109.5
O3 C6 H6A 109.5
O3 C6 H6B 109.5
O3 C6 H6C 109.5
H6A C6 H6B 109.5
H6A C6 H6C 109.5
H6B C6 H6C 109.5

loop_
_geom_bond_atom_site_label_1
_geom_bond_atom_site_label_2
_geom_bond_distance
Ga1 S2 2.4613(4)
Ga1 S6 2.4436(4)
Ga1 S3 2.4248(4)
Ga1 S4 2.4178(4)
Ga1 S1 2.4209(4)
Ga1 S5 2.4360(4)
S2 C1 1.6888(14)
S6 C5 1.6919(15)
S3 C3 1.6957(14)
S4 C3 1.6982(15)
S1 C1 1.6993(14)
S5 C5 1.6998(15)
O1 C1 1.3212(17)
O1 C2 1.4512(18)
O2 C3 1.3121(17)
O2 C4 1.4567(18)
O3 C5 1.3183(18)
O3 C6 1.4516(19)
C2 H2A 0.9600
C2 H2B 0.9600
C2 H2C 0.9600
C4 H4A 0.9600
C4 H4B 0.9600
C4 H4C 0.9600
C6 H6A 0.9600
C6 H6B 0.9600
C6 H6C 0.9600
